data_8100591
loop_
_publ_author_name
'Heuer, Matthias'
'Bente, Klaus'

_publ_section_title
;
Crystal structure of copper(I) zinc indium disulfide, (Cu~1.02~Zn~0.11~)
In~0.87~S~2~
;
_journal_issue 1
_journal_name_full 'Zeitschrift f\"ur Kristallographie - New Crystal Structures'
_journal_page_first 13
_journal_page_last 14
_journal_volume 217
_journal_year 2002
_chemical_formula_structural 'Cu1.02 In0.91 Zn0.11 S2'
_chemical_formula_sum 'Cu1.02 In0.91 S2 Zn0.11'
_chemical_formula_weight 235.83
_space_group_IT_number 122
_symmetry_cell_setting tetragonal
_symmetry_space_group_name_Hall 'I -4 2bw'
_symmetry_space_group_name_H-M 'I -4 2 d'
_cell_angle_alpha 90.022(10)
_cell_angle_beta 90.001(10)
_cell_angle_gamma 90.010(10)
_cell_formula_units_Z 4
_cell_length_a 5.5397(5)
_cell_length_b 5.5400(5)
_cell_length_c 11.081(2)
_cell_measurement_temperature 293(2)
_cell_volume 340.08(8)
_diffrn_ambient_temperature 293(2)
_exptl_crystal_density_diffrn 4.606
_cod_original_formula_sum 'Cu1.02 In0.91 Zn0.11 S2'
_cod_database_code 8100591

loop_
_symmetry_equiv_pos_as_xyz
'x, y, z'
'-x, -y, z'
'y, -x, -z'
'-y, x, -z'
'-x+1/2, y, -z+3/4'
'x+1/2, -y, -z+3/4'
'-y+1/2, -x, z+3/4'
'y+1/2, x, z+3/4'
'x+1/2, y+1/2, z+1/2'
'-x+1/2, -y+1/2, z+1/2'
'y+1/2, -x+1/2, -z+1/2'
'-y+1/2, x+1/2, -z+1/2'
'-x+1, y+1/2, -z+5/4'
'x+1, -y+1/2, -z+5/4'
'-y+1, -x+1/2, z+5/4'
'y+1, x+1/2, z+5/4'

loop_
_atom_site_label
_atom_site_type_symbol
_atom_site_fract_x
_atom_site_fract_y
_atom_site_fract_z
_atom_site_U_iso_or_equiv
_atom_site_adp_type
_atom_site_occupancy
_atom_site_symmetry_multiplicity
_atom_site_calc_flag
_atom_site_refinement_flags
_atom_site_disorder_assembly
_atom_site_disorder_group
Cu1 Cu+ 0.0000 0.0000 0.0000 0.02300(14) Uani 0.9799(19) 4 d SP . .
In1 In3+ 0.0000 0.0000 0.0000 0.02300(14) Uani 0.0201(19) 4 d SP . .
Cu2 Cu+ 0.0000 0.0000 0.5000 0.01483(5) Uani 0.1501(19) 4 d SP . .
In2 In3+ 0.0000 0.0000 0.5000 0.01483(5) Uani 0.8499(19) 4 d SP . .
S S 0.23128(13) 0.2500 0.1250 0.01326(11) Uani 1 8 d S . .

loop_
_atom_site_aniso_label
_atom_site_aniso_U_11
_atom_site_aniso_U_22
_atom_site_aniso_U_33
_atom_site_aniso_U_23
_atom_site_aniso_U_13
_atom_site_aniso_U_12
Cu1 0.0236(7) 0.0236(7) 0.0217(14) 0.000 0.000 0.000
In1 0.0236(7) 0.0236(7) 0.0217(14) 0.000 0.000 0.000
Cu2 0.0150(3) 0.0150(3) 0.0144(7) 0.000 0.000 0.000
In2 0.0150(3) 0.0150(3) 0.0144(7) 0.000 0.000 0.000
S 0.0136(4) 0.0142(5) 0.0119(7) 0.00009(18) 0.000 0.000

loop_
_geom_bond_atom_site_label_1
_geom_bond_atom_site_label_2
_geom_bond_distance
_geom_bond_site_symmetry_2
_geom_bond_publ_flag
Cu1 S 2.3402(4) . ?
Cu1 S 2.3405(4) 3 ?
Cu1 S 2.3408(4) 2 ?
Cu1 S 2.3410(4) 4 ?
Cu2 S 2.4599(5) 10 ?
Cu2 S 2.4602(5) 12_545 ?
Cu2 S 2.4605(5) 9_445 ?
Cu2 S 2.4608(5) 11_455 ?
S In1 2.3403(4) 13_454 ?
S Cu1 2.3403(4) 13_454 ?
S In2 2.4605(5) 9_554 ?
S Cu2 2.4605(5) 9_554 ?
S In2 2.4606(5) 5 ?
S Cu2 2.4606(5) 5 ?
